data_4022716
loop_
_publ_author_name
'Ramavarma Luxmi Varma'
'Viswanathan Bhagavathy Ganga'
'Eringathodi Suresh'

_publ_section_title
;
 Photochemical Rearrangement of Calix[4]arene-Derived
 Bis(spirodienones): Formation of a New Macrocycle
;
_journal_name_full 'Journal of Organic Chemistry'
_journal_page_first 1017
_journal_page_last 1019
_journal_paper_doi 10.1021/jo062231f
_journal_volume 72
_journal_year 2007
_chemical_formula_sum 'C48 H60 O6'
_chemical_formula_weight 732.96
_chemical_name_systematic
; 
 ? 
;
_space_group_IT_number 2
_symmetry_cell_setting triclinic
_symmetry_space_group_name_Hall '-P 1'
_symmetry_space_group_name_H-M 'P -1'
_atom_sites_solution_hydrogens geom
_atom_sites_solution_primary direct
_atom_sites_solution_secondary difmap
_audit_creation_method SHELXL-97
_cell_angle_alpha 78.435(3)
_cell_angle_beta 83.065(3)
_cell_angle_gamma 74.484(2)
_cell_formula_units_Z 2
_cell_length_a 8.9925(14)
_cell_length_b 14.746(2)
_cell_length_c 17.638(3)
_cell_measurement_temperature 273(2)
_cell_volume 2202.2(6)
_computing_cell_refinement 'BRUKER SMART'
_computing_data_collection 'BRUKER SMART'
_computing_data_reduction 'BRUKER SAINT'
_computing_molecular_graphics 'ORTEP, PLATON, MERCURY'
_computing_structure_refinement 'SHELXL-97 (Sheldrick, 1997)'
_computing_structure_solution 'SHELXS-97 (Sheldrick, 1990)'
_diffrn_ambient_temperature 273(2)
_diffrn_measured_fraction_theta_full 0.987
_diffrn_measured_fraction_theta_max 0.987
_diffrn_measurement_device_type 'BRUKER SMART APEX CCD DIFFRACTOMETER'
_diffrn_measurement_method 'OMEGA-PHI SCAN'
_diffrn_radiation_monochromator graphite
_diffrn_radiation_source 'fine-focus sealed tube'
_diffrn_radiation_type MoK\a
_diffrn_radiation_wavelength 0.71073
_diffrn_reflns_av_R_equivalents 0.0207
_diffrn_reflns_av_sigmaI/netI 0.0345
_diffrn_reflns_limit_h_max 10
_diffrn_reflns_limit_h_min -10
_diffrn_reflns_limit_k_max 17
_diffrn_reflns_limit_k_min -17
_diffrn_reflns_limit_l_max 20
_diffrn_reflns_limit_l_min -20
_diffrn_reflns_number 15672
_diffrn_reflns_theta_full 25.00
_diffrn_reflns_theta_max 25.00
_diffrn_reflns_theta_min 1.71
_exptl_absorpt_coefficient_mu 0.071
_exptl_crystal_colour COLOURLESS
_exptl_crystal_density_diffrn 1.105
_exptl_crystal_density_method 'not measured'
_exptl_crystal_description BLOCKS
_exptl_crystal_F_000 792
_exptl_crystal_size_max 0.36
_exptl_crystal_size_mid 0.28
_exptl_crystal_size_min 0.24
_refine_diff_density_max 0.637
_refine_diff_density_min -0.288
_refine_diff_density_rms 0.048
_refine_ls_extinction_method none
_refine_ls_goodness_of_fit_ref 1.034
_refine_ls_hydrogen_treatment mixed
_refine_ls_matrix_type full
_refine_ls_number_parameters 502
_refine_ls_number_reflns 7656
_refine_ls_number_restraints 0
_refine_ls_restrained_S_all 1.034
_refine_ls_R_factor_all 0.0915
_refine_ls_R_factor_gt 0.0722
_refine_ls_shift/su_max 0.005
_refine_ls_shift/su_mean 0.000
_refine_ls_structure_factor_coef Fsqd
_refine_ls_weighting_details 'w=1/[\s^2^(Fo^2^)+(0.1122P)^2^+1.1684P] where P=(Fo^2^+2Fc^2^)/3'
_refine_ls_weighting_scheme calc
_refine_ls_wR_factor_gt 0.2004
_refine_ls_wR_factor_ref 0.2170
_reflns_number_gt 5697
_reflns_number_total 7656
_reflns_threshold_expression >2sigma(I)
_cod_data_source_file jo062231fsi20061027_012952.cif
_cod_data_source_block photom
_cod_depositor_comments
;
The following automatic conversions were performed:
'_symmetry_cell_setting' value 'TRICLINIC' changed to 'triclinic'
according to '/home/saulius/struct/CIF-dictionaries/cif_core.dic'
dictionary named 'cif_core.dic' version 2.4.1 from 2010-06-29.

Automatic conversion script
Id: cif_fix_enum 1527 2010-12-29 10:47:43Z saulius 

The following automatic conversions were performed:

'_refine_ls_weighting_scheme' value 'calc
w=1/[\s^2^(Fo^2^)+(0.1122P)^2^+1.1684P] where P=(Fo^2^+2Fc^2^)/3' was
changed to 'calc'. New tag '_refine_ls_weighting_details' was
created. The value of the new tag was set to
'w=1/[\s^2^(Fo^2^)+(0.1122P)^2^+1.1684P] where P=(Fo^2^+2Fc^2^)/3'.

Automatic conversion script
Id: cif_fix_values 3143 2015-03-26 13:38:13Z robertas 
;
_cod_database_code 4022716

loop_
_symmetry_equiv_pos_as_xyz
'x, y, z'
'-x, -y, -z'

loop_
_atom_site_label
_atom_site_type_symbol
_atom_site_fract_x
_atom_site_fract_y
_atom_site_fract_z
_atom_site_U_iso_or_equiv
_atom_site_adp_type
_atom_site_occupancy
_atom_site_calc_flag
_atom_site_refinement_flags
O1 O -0.00872(18) 0.34050(11) 0.36566(9) 0.0422(4) Uani 1 d .
O3 O 0.2587(2) 0.32998(13) 0.19199(10) 0.0565(5) Uani 1 d .
O4 O 0.3224(2) 0.18744(14) 0.32974(11) 0.0546(5) Uani 1 d .
H4 H 0.3302 0.2321 0.2947 0.082 Uiso 1 calc R
C1 C 0.2307(3) 0.13637(17) 0.30835(14) 0.0412(6) Uani 1 d .
C13 C -0.1052(3) 0.29697(17) 0.41870(13) 0.0383(5) Uani 1 d .
C9 C -0.1838(3) 0.17310(17) 0.50452(14) 0.0420(6) Uani 1 d .
H9 H -0.1627 0.1105 0.5315 0.050 Uiso 1 calc R
C7 C 0.0918(3) 0.13755(18) 0.44197(14) 0.0456(6) Uani 1 d .
H7A H 0.1045 0.0797 0.4807 0.055 Uiso 1 calc R
H7B H 0.1706 0.1691 0.4477 0.055 Uiso 1 calc R
C6 C 0.1155(3) 0.11101(16) 0.36202(14) 0.0419(6) Uani 1 d .
C11 C -0.3652(3) 0.32615(17) 0.47656(14) 0.0422(6) Uani 1 d .
H11 H -0.4628 0.3669 0.4830 0.051 Uiso 1 calc R
C2 C 0.2561(3) 0.10816(17) 0.23616(15) 0.0433(6) Uani 1 d .
C12 C -0.2494(3) 0.35944(16) 0.42801(14) 0.0383(5) Uani 1 d .
C8 C -0.0662(3) 0.20274(17) 0.45652(13) 0.0392(5) Uani 1 d .
C10 C -0.3343(3) 0.23215(17) 0.51511(14) 0.0401(6) Uani 1 d .
C16 C -0.0198(3) 0.49160(17) 0.27835(14) 0.0431(6) Uani 1 d .
H16 H -0.0918 0.5547 0.2665 0.052 Uiso 1 calc R
C3 C 0.1597(3) 0.05795(18) 0.21749(16) 0.0494(6) Uani 1 d .
H3 H 0.1755 0.0400 0.1689 0.059 Uiso 1 calc R
C5 C 0.0220(3) 0.06043(18) 0.34061(16) 0.0485(6) Uani 1 d .
H5 H -0.0559 0.0440 0.3760 0.058 Uiso 1 calc R
C17 C 0.1362(3) 0.50668(16) 0.28979(14) 0.0409(6) Uani 1 d .
C14 C -0.0956(3) 0.43258(17) 0.34180(14) 0.0409(6) Uani 1 d .
C24 C 0.3521(3) 0.20688(19) 0.11189(15) 0.0471(6) Uani 1 d .
C28 C 0.3910(3) 0.12659(19) 0.17993(16) 0.0504(7) Uani 1 d .
H28A H 0.4655 0.1402 0.2086 0.061 Uiso 1 calc R
H28B H 0.4410 0.0683 0.1600 0.061 Uiso 1 calc R
C4 C 0.0406(3) 0.03335(18) 0.26818(16) 0.0513(7) Uani 1 d .
C33 C -0.4569(3) 0.18848(18) 0.56619(15) 0.0472(6) Uani 1 d .
C15 C -0.2384(3) 0.44734(17) 0.37751(14) 0.0427(6) Uani 1 d .
H15 H -0.3159 0.5039 0.3708 0.051 Uiso 1 calc R
C18 C 0.2417(3) 0.47817(18) 0.23400(15) 0.0488(6) Uani 1 d .
H18 H 0.3420 0.4856 0.2303 0.059 Uiso 1 calc R
C23 C 0.2926(3) 0.30114(19) 0.12063(15) 0.0483(6) Uani 1 d .
C22 C 0.2682(3) 0.3761(2) 0.05938(15) 0.0524(7) Uani 1 d .
C37 C 0.1617(3) 0.55091(19) 0.35603(16) 0.0502(7) Uani 1 d .
C20 C 0.0145(4) 0.4478(2) 0.20431(16) 0.0537(7) Uani 1 d .
C19 C 0.1866(3) 0.43369(18) 0.17823(15) 0.0508(7) Uani 1 d .
C25 C 0.3817(4) 0.1920(2) 0.03540(16) 0.0560(7) Uani 1 d .
H25 H 0.4204 0.1296 0.0267 0.067 Uiso 1 calc R
C27 C 0.3005(4) 0.3587(2) -0.01570(16) 0.0603(8) Uani 1 d .
H27 H 0.2848 0.4092 -0.0574 0.072 Uiso 1 calc R
O2 O -0.0792(3) 0.4296(2) 0.17133(14) 0.0928(8) Uani 1 d .
C26 C 0.3567(4) 0.2648(2) -0.02849(16) 0.0614(8) Uani 1 d .
C21 C 0.2162(4) 0.4681(2) 0.09067(16) 0.0613(8) Uani 1 d .
H21A H 0.1226 0.5085 0.0681 0.074 Uiso 1 calc R
H21B H 0.2961 0.5029 0.0807 0.074 Uiso 1 calc R
C34 C -0.4035(4) 0.1484(3) 0.64769(18) 0.0738(9) Uani 1 d .
H34A H -0.3117 0.0974 0.6455 0.111 Uiso 1 calc R
H34B H -0.4836 0.1245 0.6799 0.111 Uiso 1 calc R
H34C H -0.3817 0.1981 0.6690 0.111 Uiso 1 calc R
C38 C 0.0211(5) 0.6316(2) 0.3725(2) 0.0837(11) Uani 1 d .
H38A H 0.0010 0.6787 0.3262 0.126 Uiso 1 calc R
H38B H 0.0417 0.6608 0.4128 0.126 Uiso 1 calc R
H38C H -0.0675 0.6061 0.3887 0.126 Uiso 1 calc R
C29 C -0.0602(4) -0.0245(2) 0.2456(2) 0.0705(9) Uani 1 d .
C39 C 0.1840(5) 0.4737(3) 0.42870(18) 0.0758(10) Uani 1 d .
H39A H 0.0909 0.4524 0.4430 0.114 Uiso 1 calc R
H39B H 0.2073 0.4995 0.4704 0.114 Uiso 1 calc R
H39C H 0.2679 0.4207 0.4184 0.114 Uiso 1 calc R
C35 C -0.6117(4) 0.2604(3) 0.5723(3) 0.1081(17) Uani 1 d .
H35A H -0.5987 0.3140 0.5915 0.162 Uiso 1 calc R
H35B H -0.6827 0.2309 0.6072 0.162 Uiso 1 calc R
H35C H -0.6519 0.2817 0.5220 0.162 Uiso 1 calc R
C41 C 0.3916(5) 0.2439(3) -0.11185(19) 0.0849(12) Uani 1 d .
C36 C -0.4779(5) 0.1054(3) 0.5317(2) 0.0853(11) Uani 1 d .
H36A H -0.5119 0.1289 0.4802 0.128 Uiso 1 calc R
H36B H -0.5538 0.0771 0.5636 0.128 Uiso 1 calc R
H36C H -0.3812 0.0581 0.5296 0.128 Uiso 1 calc R
C40 C 0.3048(5) 0.5899(4) 0.3372(3) 0.1064(16) Uani 1 d .
H40A H 0.3943 0.5384 0.3310 0.160 Uiso 1 calc R
H40B H 0.3169 0.6201 0.3787 0.160 Uiso 1 calc R
H40C H 0.2935 0.6359 0.2899 0.160 Uiso 1 calc R
C43 C 0.2364(10) 0.2670(6) -0.1479(3) 0.211(4) Uani 1 d .
H43A H 0.1722 0.3260 -0.1349 0.316 Uiso 1 calc R
H43B H 0.1860 0.2165 -0.1282 0.316 Uiso 1 calc R
H43C H 0.2537 0.2731 -0.2033 0.316 Uiso 1 calc R
C30 C -0.1880(11) -0.0376(8) 0.3028(5) 0.256(6) Uani 1 d .
H30A H -0.2502 0.0237 0.3119 0.384 Uiso 1 calc R
H30B H -0.1474 -0.0746 0.3505 0.384 Uiso 1 calc R
H30C H -0.2503 -0.0705 0.2836 0.384 Uiso 1 calc R
C42 C 0.4743(15) 0.3082(7) -0.1588(4) 0.299(8) Uani 1 d .
H42A H 0.5805 0.2890 -0.1464 0.448 Uiso 1 calc R
H42B H 0.4288 0.3718 -0.1490 0.448 Uiso 1 calc R
H42C H 0.4691 0.3068 -0.2126 0.448 Uiso 1 calc R
C31 C -0.1284(8) 0.0231(5) 0.1692(4) 0.161(3) Uani 1 d .
H31A H -0.1648 0.0908 0.1682 0.242 Uiso 1 calc R
H31B H -0.2132 -0.0023 0.1632 0.242 Uiso 1 calc R
H31C H -0.0507 0.0113 0.1275 0.242 Uiso 1 calc R
C32 C 0.0379(8) -0.1209(4) 0.2340(6) 0.214(5) Uani 1 d .
H32A H -0.0180 -0.1508 0.2076 0.321 Uiso 1 calc R
H32B H 0.0633 -0.1598 0.2835 0.321 Uiso 1 calc R
H32C H 0.1313 -0.1138 0.2035 0.321 Uiso 1 calc R
C44 C 0.4624(12) 0.1431(4) -0.1155(3) 0.204(4) Uani 1 d .
H44A H 0.4819 0.1349 -0.1688 0.306 Uiso 1 calc R
H44B H 0.3935 0.1052 -0.0893 0.306 Uiso 1 calc R
H44C H 0.5582 0.1230 -0.0908 0.306 Uiso 1 calc R
O6 O 0.7407(5) 0.2766(2) 0.13099(19) 0.1231(11) Uani 1 d .
C46 C 0.6544(6) 0.3373(4) 0.1742(3) 0.0959(13) Uani 1 d .
C45 C 0.6601(7) 0.2956(4) 0.2581(3) 0.1300(19) Uani 1 d .
H45A H 0.6021 0.3427 0.2881 0.195 Uiso 1 calc R
H45B H 0.7657 0.2759 0.2716 0.195 Uiso 1 calc R
H45C H 0.6164 0.2413 0.2689 0.195 Uiso 1 calc R
O5 O 0.5841(4) 0.4160(3) 0.1460(3) 0.1369(14) Uani 1 d .
C47 C 0.7464(11) 0.3113(6) 0.0479(3) 0.182(3) Uani 1 d .
H47A H 0.6519 0.3094 0.0276 0.218 Uiso 1 calc R
H47B H 0.7536 0.3772 0.0377 0.218 Uiso 1 calc R
C48 C 0.8738(14) 0.2553(7) 0.0105(5) 0.261(6) Uani 1 d .
H48A H 0.9655 0.2492 0.0358 0.391 Uiso 1 calc R
H48B H 0.8857 0.2853 -0.0427 0.391 Uiso 1 calc R
H48C H 0.8576 0.1931 0.0126 0.391 Uiso 1 calc R

loop_
_atom_site_aniso_label
_atom_site_aniso_U_11
_atom_site_aniso_U_22
_atom_site_aniso_U_33
_atom_site_aniso_U_23
_atom_site_aniso_U_13
_atom_site_aniso_U_12
O1 0.0403(9) 0.0369(9) 0.0458(10) -0.0012(7) 0.0032(7) -0.0107(7)
O3 0.0886(14) 0.0436(10) 0.0371(10) -0.0098(8) 0.0068(9) -0.0192(10)
O4 0.0569(11) 0.0627(13) 0.0507(11) -0.0111(9) 0.0031(9) -0.0280(10)
C1 0.0416(13) 0.0350(12) 0.0439(14) -0.0032(10) -0.0017(11) -0.0076(10)
C13 0.0398(13) 0.0387(13) 0.0368(12) -0.0057(10) 0.0008(10) -0.0130(10)
C9 0.0474(14) 0.0364(13) 0.0391(13) -0.0020(10) 0.0002(11) -0.0102(11)
C7 0.0412(14) 0.0426(14) 0.0430(14) 0.0030(11) 0.0023(11) -0.0037(11)
C6 0.0405(13) 0.0327(12) 0.0451(14) 0.0004(10) 0.0001(11) -0.0031(10)
C11 0.0378(13) 0.0399(13) 0.0468(14) -0.0093(11) 0.0006(11) -0.0065(10)
C2 0.0445(14) 0.0350(13) 0.0469(14) -0.0040(11) 0.0028(11) -0.0091(11)
C12 0.0388(13) 0.0363(12) 0.0400(13) -0.0077(10) -0.0018(10) -0.0093(10)
C8 0.0413(13) 0.0369(13) 0.0368(13) -0.0049(10) -0.0007(10) -0.0072(10)
C10 0.0421(13) 0.0402(13) 0.0382(13) -0.0076(10) 0.0007(10) -0.0117(11)
C16 0.0474(14) 0.0351(13) 0.0439(14) -0.0011(10) -0.0013(11) -0.0104(11)
C3 0.0602(17) 0.0398(14) 0.0466(15) -0.0059(11) -0.0024(12) -0.0116(12)
C5 0.0430(14) 0.0415(14) 0.0546(16) 0.0035(12) 0.0029(12) -0.0115(11)
C17 0.0501(14) 0.0311(12) 0.0413(13) -0.0025(10) 0.0028(11) -0.0153(11)
C14 0.0440(14) 0.0351(13) 0.0435(14) -0.0031(10) -0.0039(11) -0.0122(10)
C24 0.0519(15) 0.0483(15) 0.0449(14) -0.0114(11) 0.0083(11) -0.0217(12)
C28 0.0522(16) 0.0472(15) 0.0500(15) -0.0135(12) 0.0081(12) -0.0107(12)
C4 0.0529(16) 0.0406(14) 0.0590(17) -0.0004(12) -0.0074(13) -0.0143(12)
C33 0.0427(14) 0.0446(14) 0.0511(15) -0.0034(12) 0.0046(11) -0.0129(11)
C15 0.0420(14) 0.0351(13) 0.0487(14) -0.0050(11) -0.0026(11) -0.0076(10)
C18 0.0532(16) 0.0469(15) 0.0506(15) -0.0108(12) 0.0072(12) -0.0230(12)
C23 0.0604(17) 0.0517(15) 0.0380(14) -0.0123(11) 0.0073(12) -0.0241(13)
C22 0.0687(18) 0.0505(15) 0.0411(14) -0.0084(12) 0.0046(12) -0.0240(14)
C37 0.0594(17) 0.0472(15) 0.0500(15) -0.0152(12) 0.0048(12) -0.0227(13)
C20 0.0709(19) 0.0511(16) 0.0457(15) -0.0039(12) -0.0062(14) -0.0292(14)
C19 0.0710(18) 0.0409(14) 0.0434(14) -0.0097(11) 0.0058(13) -0.0216(13)
C25 0.0693(19) 0.0541(17) 0.0478(16) -0.0182(13) 0.0138(13) -0.0220(14)
C27 0.082(2) 0.0598(18) 0.0395(15) -0.0073(13) 0.0054(14) -0.0240(16)
O2 0.0901(18) 0.141(2) 0.0739(16) -0.0381(16) -0.0047(13) -0.0607(18)
C26 0.080(2) 0.0655(19) 0.0426(16) -0.0180(14) 0.0115(14) -0.0261(16)
C21 0.089(2) 0.0502(16) 0.0450(16) -0.0079(12) 0.0083(14) -0.0241(15)
C34 0.076(2) 0.086(2) 0.0562(19) -0.0020(16) 0.0155(16) -0.0308(19)
C38 0.110(3) 0.057(2) 0.084(2) -0.0326(18) -0.005(2) -0.0073(19)
C29 0.074(2) 0.063(2) 0.084(2) -0.0049(17) -0.0138(18) -0.0353(17)
C39 0.101(3) 0.078(2) 0.0541(19) -0.0122(16) -0.0191(18) -0.025(2)
C35 0.056(2) 0.070(2) 0.159(4) 0.029(2) 0.039(2) -0.0051(18)
C41 0.137(4) 0.078(2) 0.0419(18) -0.0219(16) 0.009(2) -0.029(2)
C36 0.086(3) 0.096(3) 0.092(3) -0.025(2) 0.014(2) -0.057(2)
C40 0.115(3) 0.158(4) 0.093(3) -0.066(3) 0.026(2) -0.096(3)
C43 0.272(10) 0.257(9) 0.095(4) -0.085(5) -0.069(5) 0.013(8)
C30 0.298(10) 0.451(15) 0.166(6) -0.138(8) 0.085(6) -0.328(12)
C42 0.58(2) 0.299(10) 0.120(5) -0.141(6) 0.217(9) -0.323(13)
C31 0.199(6) 0.162(5) 0.163(5) 0.021(4) -0.097(5) -0.114(5)
C32 0.180(6) 0.082(4) 0.423(14) -0.076(6) -0.126(8) -0.037(4)
C44 0.381(12) 0.125(5) 0.060(3) -0.050(3) 0.020(4) 0.026(6)
O6 0.172(3) 0.097(2) 0.093(2) -0.0103(18) -0.001(2) -0.030(2)
C46 0.094(3) 0.098(3) 0.112(4) -0.022(3) -0.004(3) -0.049(3)
C45 0.160(5) 0.161(5) 0.098(4) -0.034(3) -0.018(3) -0.079(4)
O5 0.090(2) 0.126(3) 0.178(4) 0.001(3) -0.016(2) -0.016(2)
C47 0.234(8) 0.184(7) 0.092(4) 0.016(4) 0.026(5) -0.038(6)
C48 0.311(13) 0.223(10) 0.161(8) 0.001(7) 0.090(8) 0.011(9)

loop_
_atom_type_symbol
_atom_type_description
_atom_type_scat_dispersion_real
_atom_type_scat_dispersion_imag
_atom_type_scat_source
C C 0.0033 0.0016 'International Tables Vol C Tables 4.2.6.8 and 6.1.1.4'
H H 0.0000 0.0000 'International Tables Vol C Tables 4.2.6.8 and 6.1.1.4'
O O 0.0106 0.0060 'International Tables Vol C Tables 4.2.6.8 and 6.1.1.4'

loop_
_geom_angle_atom_site_label_1
_geom_angle_atom_site_label_2
_geom_angle_atom_site_label_3
_geom_angle
C13 O1 C14 105.32(18)
C23 O3 C19 107.69(19)
C1 O4 H4 109.5
O4 C1 C2 121.0(2)
O4 C1 C6 118.2(2)
C2 C1 C6 120.8(2)
O1 C13 C8 125.0(2)
O1 C13 C12 110.9(2)
C8 C13 C12 124.0(2)
C8 C9 C10 123.9(2)
C8 C9 H9 118.0
C10 C9 H9 118.0
C8 C7 C6 112.6(2)
C8 C7 H7A 109.1
C6 C7 H7A 109.1
C8 C7 H7B 109.1
C6 C7 H7B 109.1
H7A C7 H7B 107.8
C5 C6 C1 118.4(2)
C5 C6 C7 120.4(2)
C1 C6 C7 121.1(2)
C10 C11 C12 119.8(2)
C10 C11 H11 120.1
C12 C11 H11 120.1
C3 C2 C1 118.5(2)
C3 C2 C28 119.8(2)
C1 C2 C28 121.6(2)
C13 C12 C11 119.0(2)
C13 C12 C15 104.9(2)
C11 C12 C15 136.0(2)
C9 C8 C13 115.0(2)
C9 C8 C7 123.6(2)
C13 C8 C7 121.3(2)
C11 C10 C9 118.3(2)
C11 C10 C33 123.1(2)
C9 C10 C33 118.6(2)
C14 C16 C17 119.2(2)
C14 C16 C20 111.4(2)
C17 C16 C20 102.3(2)
C14 C16 H16 107.8
C17 C16 H16 107.8
C20 C16 H16 107.8
C2 C3 C4 122.7(3)
C2 C3 H3 118.6
C4 C3 H3 118.6
C6 C5 C4 122.5(2)
C6 C5 H5 118.7
C4 C5 H5 118.7
C18 C17 C37 126.1(2)
C18 C17 C16 111.2(2)
C37 C17 C16 122.7(2)
C15 C14 O1 111.5(2)
C15 C14 C16 133.0(2)
O1 C14 C16 115.2(2)
C23 C24 C25 115.1(2)
C23 C24 C28 122.5(2)
C25 C24 C28 122.3(2)
C24 C28 C2 116.2(2)
C24 C28 H28A 108.2
C2 C28 H28A 108.2
C24 C28 H28B 108.2
C2 C28 H28B 108.2
H28A C28 H28B 107.4
C3 C4 C5 116.9(2)
C3 C4 C29 120.7(3)
C5 C4 C29 122.3(3)
C35 C33 C34 108.4(3)
C35 C33 C10 112.5(2)
C34 C33 C10 110.2(2)
C35 C33 C36 108.9(3)
C34 C33 C36 107.9(3)
C10 C33 C36 108.9(2)
C14 C15 C12 107.3(2)
C14 C15 H15 126.3
C12 C15 H15 126.3
C17 C18 C19 114.6(2)
C17 C18 H18 122.7
C19 C18 H18 122.7
C22 C23 C24 123.4(2)
C22 C23 O3 113.1(2)
C24 C23 O3 123.4(2)
C23 C22 C27 119.9(3)
C23 C22 C21 108.7(2)
C27 C22 C21 131.3(3)
C17 C37 C40 110.5(2)
C17 C37 C39 108.4(2)
C40 C37 C39 109.3(3)
C17 C37 C38 110.8(2)
C40 C37 C38 109.4(3)
C39 C37 C38 108.4(3)
O2 C20 C19 125.4(3)
O2 C20 C16 125.2(3)
C19 C20 C16 109.4(2)
O3 C19 C18 108.9(2)
O3 C19 C20 107.6(2)
C18 C19 C20 102.2(2)
O3 C19 C21 105.7(2)
C18 C19 C21 118.9(2)
C20 C19 C21 113.2(2)
C26 C25 C24 123.8(3)
C26 C25 H25 118.1
C24 C25 H25 118.1
C22 C27 C26 119.5(3)
C22 C27 H27 120.3
C26 C27 H27 120.3
C25 C26 C27 118.3(3)
C25 C26 C41 121.5(3)
C27 C26 C41 120.2(3)
C22 C21 C19 102.8(2)
C22 C21 H21A 111.2
C19 C21 H21A 111.2
C22 C21 H21B 111.2
C19 C21 H21B 111.2
H21A C21 H21B 109.1
C33 C34 H34A 109.5
C33 C34 H34B 109.5
H34A C34 H34B 109.5
C33 C34 H34C 109.5
H34A C34 H34C 109.5
H34B C34 H34C 109.5
C37 C38 H38A 109.5
C37 C38 H38B 109.5
H38A C38 H38B 109.5
C37 C38 H38C 109.5
H38A C38 H38C 109.5
H38B C38 H38C 109.5
C30 C29 C32 108.6(6)
C30 C29 C31 107.6(6)
C32 C29 C31 106.4(5)
C30 C29 C4 113.7(4)
C32 C29 C4 109.5(3)
C31 C29 C4 110.7(3)
C37 C39 H39A 109.5
C37 C39 H39B 109.5
H39A C39 H39B 109.5
C37 C39 H39C 109.5
H39A C39 H39C 109.5
H39B C39 H39C 109.5
C33 C35 H35A 109.5
C33 C35 H35B 109.5
H35A C35 H35B 109.5
C33 C35 H35C 109.5
H35A C35 H35C 109.5
H35B C35 H35C 109.5
C42 C41 C44 114.0(6)
C42 C41 C43 105.0(7)
C44 C41 C43 105.4(6)
C42 C41 C26 110.9(3)
C44 C41 C26 113.6(3)
C43 C41 C26 107.2(4)
C33 C36 H36A 109.5
C33 C36 H36B 109.5
H36A C36 H36B 109.5
C33 C36 H36C 109.5
H36A C36 H36C 109.5
H36B C36 H36C 109.5
C37 C40 H40A 109.5
C37 C40 H40B 109.5
H40A C40 H40B 109.5
C37 C40 H40C 109.5
H40A C40 H40C 109.5
H40B C40 H40C 109.5
C41 C43 H43A 109.5
C41 C43 H43B 109.5
H43A C43 H43B 109.5
C41 C43 H43C 109.5
H43A C43 H43C 109.5
H43B C43 H43C 109.5
C29 C30 H30A 109.5
C29 C30 H30B 109.5
H30A C30 H30B 109.5
C29 C30 H30C 109.5
H30A C30 H30C 109.5
H30B C30 H30C 109.5
C41 C42 H42A 109.5
C41 C42 H42B 109.5
H42A C42 H42B 109.5
C41 C42 H42C 109.5
H42A C42 H42C 109.5
H42B C42 H42C 109.5
C29 C31 H31A 109.5
C29 C31 H31B 109.5
H31A C31 H31B 109.5
C29 C31 H31C 109.5
H31A C31 H31C 109.5
H31B C31 H31C 109.5
C29 C32 H32A 109.5
C29 C32 H32B 109.5
H32A C32 H32B 109.5
C29 C32 H32C 109.5
H32A C32 H32C 109.5
H32B C32 H32C 109.5
C41 C44 H44A 109.5
C41 C44 H44B 109.5
H44A C44 H44B 109.5
C41 C44 H44C 109.5
H44A C44 H44C 109.5
H44B C44 H44C 109.5
C46 O6 C47 115.8(5)
O5 C46 O6 121.7(5)
O5 C46 C45 126.9(5)
O6 C46 C45 111.4(5)
C46 C45 H45A 109.5
C46 C45 H45B 109.5
H45A C45 H45B 109.5
C46 C45 H45C 109.5
H45A C45 H45C 109.5
H45B C45 H45C 109.5
C48 C47 O6 110.7(7)
C48 C47 H47A 109.5
O6 C47 H47A 109.5
C48 C47 H47B 109.5
O6 C47 H47B 109.5
H47A C47 H47B 108.1
C47 C48 H48A 109.5
C47 C48 H48B 109.5
H48A C48 H48B 109.5
C47 C48 H48C 109.5
H48A C48 H48C 109.5
H48B C48 H48C 109.5

loop_
_geom_bond_atom_site_label_1
_geom_bond_atom_site_label_2
_geom_bond_distance
O1 C13 1.379(3)
O1 C14 1.383(3)
O3 C23 1.382(3)
O3 C19 1.475(3)
O4 C1 1.383(3)
O4 H4 0.8200
C1 C2 1.392(4)
C1 C6 1.392(3)
C13 C8 1.387(3)
C13 C12 1.388(3)
C9 C8 1.382(3)
C9 C10 1.413(3)
C9 H9 0.9300
C7 C8 1.513(3)
C7 C6 1.514(4)
C7 H7A 0.9700
C7 H7B 0.9700
C6 C5 1.389(4)
C11 C10 1.387(3)
C11 C12 1.396(3)
C11 H11 0.9300
C2 C3 1.385(4)
C2 C28 1.519(4)
C12 C15 1.438(3)
C10 C33 1.533(3)
C16 C14 1.489(3)
C16 C17 1.520(4)
C16 C20 1.534(4)
C16 H16 0.9800
C3 C4 1.387(4)
C3 H3 0.9300
C5 C4 1.392(4)
C5 H5 0.9300
C17 C18 1.331(4)
C17 C37 1.514(4)
C14 C15 1.343(3)
C24 C23 1.382(4)
C24 C25 1.393(4)
C24 C28 1.508(4)
C28 H28A 0.9700
C28 H28B 0.9700
C4 C29 1.532(4)
C33 C35 1.514(4)
C33 C34 1.523(4)
C33 C36 1.536(4)
C15 H15 0.9300
C18 C19 1.481(4)
C18 H18 0.9300
C23 C22 1.373(4)
C22 C27 1.381(4)
C22 C21 1.504(4)
C37 C40 1.521(4)
C37 C39 1.528(4)
C37 C38 1.531(4)
C20 O2 1.193(3)
C20 C19 1.531(4)
C19 C21 1.540(4)
C25 C26 1.386(4)
C25 H25 0.9300
C27 C26 1.395(4)
C27 H27 0.9300
C26 C41 1.541(4)
C21 H21A 0.9700
C21 H21B 0.9700
C34 H34A 0.9600
C34 H34B 0.9600
C34 H34C 0.9600
C38 H38A 0.9600
C38 H38B 0.9600
C38 H38C 0.9600
C29 C30 1.462(7)
C29 C32 1.497(7)
C29 C31 1.508(6)
C39 H39A 0.9600
C39 H39B 0.9600
C39 H39C 0.9600
C35 H35A 0.9600
C35 H35B 0.9600
C35 H35C 0.9600
C41 C42 1.432(7)
C41 C44 1.464(6)
C41 C43 1.530(9)
C36 H36A 0.9600
C36 H36B 0.9600
C36 H36C 0.9600
C40 H40A 0.9600
C40 H40B 0.9600
C40 H40C 0.9600
C43 H43A 0.9600
C43 H43B 0.9600
C43 H43C 0.9600
C30 H30A 0.9600
C30 H30B 0.9600
C30 H30C 0.9600
C42 H42A 0.9600
C42 H42B 0.9600
C42 H42C 0.9600
C31 H31A 0.9600
C31 H31B 0.9600
C31 H31C 0.9600
C32 H32A 0.9600
C32 H32B 0.9600
C32 H32C 0.9600
C44 H44A 0.9600
C44 H44B 0.9600
C44 H44C 0.9600
O6 C46 1.321(6)
O6 C47 1.451(6)
C46 O5 1.203(5)
C46 C45 1.486(7)
C45 H45A 0.9600
C45 H45B 0.9600
C45 H45C 0.9600
C47 C48 1.400(10)
C47 H47A 0.9700
C47 H47B 0.9700
C48 H48A 0.9600
C48 H48B 0.9600
C48 H48C 0.9600
